data_4505250
loop_
_publ_author_name
'Vary, Michael W.'
'McBride, J. Michael'

_publ_section_title
;
 Using Spiropyran Fragment Superposition To Assign the EPR Spectrum of
 Localized Triplet Excitation on a Distorted Aromatic Nitro Group&#x2020;
;
_journal_issue 6
_journal_name_full 'Crystal Growth &amp; Design'
_journal_page_first 2036
_journal_paper_doi 10.1021/cg0503907
_journal_volume 5
_journal_year 2005
_chemical_formula_iupac 'C25 H22 N2 O4'
_chemical_formula_moiety 'C25 H22 N2 O4'
_chemical_formula_sum 'C25 H22 N2 O4'
_chemical_formula_weight 414.47
_chemical_melting_point 440.0(10)
_chemical_name_common 'methoxynitrospiropyran 1b'
_chemical_name_systematic ' 3',3'-dimethyl-6-methoxy-8-nitro-1'-phenylspiro[2H-1-benzopyran-2,2'-indoline'
_space_group_IT_number 14
_symmetry_cell_setting monoclinic
_symmetry_Int_Tables_number 14
_symmetry_space_group_name_Hall '-P 2ybc'
_symmetry_space_group_name_H-M 'P 1 21/c 1'
_cell_angle_alpha 90
_cell_angle_beta 101.67(4)
_cell_angle_gamma 90
_cell_formula_units_Z 4
_cell_length_a 8.179(5)
_cell_length_b 15.831(3)
_cell_length_c 16.908(7)
_cell_measurement_reflns_used 18
_cell_measurement_temperature 296
_cell_measurement_theta_max 18
_cell_measurement_theta_min 6
_cell_volume 2144.0(17)
_computing_cell_refinement TEXSAN
_computing_data_collection TEXSAN
_computing_data_reduction TEXSAN
_computing_structure_refinement TEXSAN
_computing_structure_solution 'MULTAN / FASTAN'
_diffrn_ambient_temperature 296
_diffrn_measurement_device CAD4
_diffrn_measurement_method 'omega - 2 theta'
_diffrn_radiation_detector 'scintillation counter'
_diffrn_radiation_monochromator graphite
_diffrn_radiation_source 'X-ray tube'
_diffrn_radiation_type 'Mo K\a'
_diffrn_radiation_wavelength 0.7107
_diffrn_reflns_number 3967
_diffrn_reflns_reduction_process 'L/p not decay/absorption'
_diffrn_reflns_theta_max 25
_diffrn_reflns_theta_min 1.5
_diffrn_standards_decay_% 0
_diffrn_standards_interval_count 150
_diffrn_standards_number 3
_exptl_crystal_colour Yellow
_exptl_crystal_density_diffrn 1.284
_exptl_crystal_density_meas ?
_exptl_crystal_description prism
_exptl_crystal_F_000 872
_exptl_crystal_size_max 0.30
_exptl_crystal_size_mid 0.30
_exptl_crystal_size_min 0.30
_refine_diff_density_max 0.46
_refine_ls_hydrogen_treatment refxyz
_refine_ls_matrix_type full
_refine_ls_number_parameters 280
_refine_ls_R_factor_gt 0.063
_refine_ls_shift/su_max 1.73
_refine_ls_structure_factor_coef Fsqd
_refine_ls_wR_factor_ref 0.058
_reflns_number_gt '1798 gt 3s'
_reflns_number_total 3967
_cod_data_source_file cg0503907si20051007_103206.cif
_cod_data_source_block I
_cod_depositor_comments
;
The following automatic conversions were performed:

'_chemical_melting_point' value '439-441' was changed to '440.0(10)'
- the average value was taken and precision was estimated.

Automatic conversion script
Id: cif_fix_values 1715 2011-07-08 13:25:40Z adriana 

The following automatic conversions were performed:

'_exptl_crystal_density_meas' value 'not measured' was changed to '?'
- the value is perceived as not measured.

Automatic conversion script
Id: cif_fix_values 3008 2015-01-20 13:52:24Z robertas 
;
_cod_original_cell_volume 2144.0
_cod_original_sg_symbol_H-M 'P 21/c     '
_cod_database_code 4505250

loop_
_symmetry_equiv_pos_as_xyz
'   +x,   +y,   +z'
'   -x,   -y,   -z'
'   -x,1/2+y,1/2-z'
'   +x,1/2-y,1/2+z'

loop_
_atom_site_aniso_label
_atom_site_aniso_U_11
_atom_site_aniso_U_22
_atom_site_aniso_U_33
_atom_site_aniso_U_12
_atom_site_aniso_U_13
_atom_site_aniso_U_23
O(1) 0.0416(13) 0.0559(13) 0.0569(14) 0.0029(13) 0.0141(10) -0.0120(13)
O(3) 0.0468(16) 0.1232(25) 0.0986(14) -0.0199(16) 0.0188(13) -0.0505(20)
O(2) 0.0494(16) 0.1295(25) 0.0945(14) -0.0167(16) 0.0356(13) -0.0558(20)
O(4) 0.0696(16) 0.1041(25) 0.0833(14) 0.0032(16) 0.0319(13) -0.0432(20)
N(1) 0.0562(20) 0.0444(13) 0.0500(14) 0.0039(16) 0.0202(13) -0.0040(13)
N(2) 0.0468(16) 0.0584(25) 0.0444(14) -0.0010(16) 0.0151(13) 0.0007(13)
C(1) 0.0494(23) 0.0495(25) 0.0444(14) -0.0003(19) 0.0124(17) -0.0027(20)
C(2) 0.0592(26) 0.0546(25) 0.0500(28) -0.0022(22) 0.0104(20) 0.0020(20)
C(3) 0.0546(23) 0.0609(25) 0.0431(14) -0.0042(22) 0.0134(17) -0.0080(20)
C(4) 0.0494(23) 0.0571(25) 0.0431(14) -0.0045(22) 0.0134(17) -0.0093(20)
C(5) 0.0676(26) 0.0622(25) 0.0625(28) -0.0006(26) 0.0171(20) -0.0166(20)
C(6) 0.0536(26) 0.0863(38) 0.0875(28) -0.0058(26) 0.0195(24) -0.0412(27)
C(7) 0.0647(26) 0.1016(38) 0.0722(28) -0.0244(26) 0.0269(20) -0.0239(27)
C(8) 0.0653(26) 0.0965(38) 0.0514(28) -0.0177(26) 0.0165(20) -0.0046(27)
C(10) 0.0640(29) 0.0965(38) 0.0583(28) 0.0051(29) 0.0087(24) 0.0106(27)
C(9) 0.0939(33) 0.0648(25) 0.0792(28) 0.0029(29) 0.0265(24) 0.0153(27)
C(11) 0.0471(23) 0.0470(25) 0.0486(14) 0.0000(19) 0.0091(17) 0.0027(20)
C(12) 0.0757(29) 0.0495(25) 0.0583(28) -0.0067(22) 0.0111(20) -0.0086(20)
C(13) 0.0923(33) 0.0559(25) 0.0806(28) -0.0106(26) 0.0124(27) -0.0066(27)
C(14) 0.0852(33) 0.0609(25) 0.0750(28) -0.0096(26) 0.0161(24) 0.0133(27)
C(15) 0.0793(29) 0.0686(25) 0.0542(28) -0.0035(26) 0.0118(20) 0.0073(27)
C(16) 0.0666(26) 0.0508(25) 0.0542(28) -0.0006(22) 0.0101(20) -0.0020(20)
C(17) 0.0475(23) 0.0533(25) 0.0528(28) -0.0042(22) 0.0094(17) -0.0073(20)
C(18) 0.0400(23) 0.0660(25) 0.0625(28) -0.0029(22) 0.0148(17) 0.0007(20)
C(19) 0.0367(20) 0.0495(25) 0.0472(14) 0.0042(19) 0.0155(17) 0.0046(20)
C(20) 0.0436(20) 0.0419(25) 0.0403(14) 0.0039(19) 0.0168(13) 0.0033(20)
C(21) 0.0358(20) 0.0457(25) 0.0431(14) 0.0000(19) 0.0158(17) 0.0020(20)
C(22) 0.0410(20) 0.0482(25) 0.0514(28) -0.0061(19) 0.0118(17) -0.0080(20)
C(23) 0.0540(23) 0.0609(25) 0.0514(28) 0.0096(22) 0.0195(17) -0.0033(20)
C(24) 0.0351(20) 0.0711(25) 0.0597(28) 0.0093(22) 0.0188(17) 0.0020(20)
C(25) 0.1079(36) 0.0990(38) 0.0917(28) -0.0145(32) 0.0487(24) -0.0445(27)

loop_
_atom_site_label
_atom_site_fract_x
_atom_site_fract_y
_atom_site_fract_z
O(1) 0.1628(3) 0.0445(2) 0.1849(1)
O(3) -0.1726(3) -0.1081(2) 0.0436(2)
O(2) -0.1234(3) -0.0261(2) 0.1431(2)
O(4) 0.3704(3) -0.1692(2) -0.0332(2)
N(1) 0.2128(4) 0.1710(2) 0.2554(2)
N(2) -0.0765(4) -0.0656(2) 0.0905(2)
C(1) 0.2831(4) 0.0882(2) 0.2492(2)
C(2) 0.2671(5) 0.0457(3) 0.3311(2)
C(3) 0.1163(5) 0.0906(3) 0.3483(2)
C(4) 0.0927(4) 0.1655(2) 0.3046(2)
C(5) -0.0362(5) 0.2206(3) 0.3105(2)
C(6) -0.1406(5) 0.1977(3) 0.3630(3)
C(7) -0.1187(5) 0.1239(3) 0.4061(3)
C(8) 0.0106(5) 0.0695(3) 0.3989(2)
C(10) 0.4198(5) 0.0699(3) 0.3964(2)
C(9) 0.2493(6) -0.0503(3) 0.3242(3)
C(11) 0.2267(5) 0.2392(2) 0.2027(2)
C(12) 0.2348(5) 0.3211(3) 0.2332(2)
C(13) 0.2453(6) 0.3879(3) 0.1822(3)
C(14) 0.2518(6) 0.3754(3) 0.1027(3)
C(15) 0.2468(6) 0.2941(3) 0.0731(2)
C(16) 0.2331(5) 0.2258(3) 0.1224(2)
C(17) 0.4546(4) 0.0900(3) 0.2312(2)
C(18) 0.4991(4) 0.0413(3) 0.1763(2)
C(19) 0.3809(4) -0.0154(2) 0.1255(2)
C(20) 0.2140(4) -0.0111(2) 0.1341(2)
C(21) 0.0997(4) -0.0623(2) 0.0847(2)
C(22) 0.1453(4) -0.1160(2) 0.0268(2)
C(23) 0.3089(5) -0.1193(2) 0.0200(2)
C(24) 0.4264(4) -0.0692(3) 0.0701(2)
C(25) 0.2522(6) -0.2137(3) -0.0920(3)
H(252) 0.182(5) -0.174(3) -0.126(2)
H(253) 0.320(5) -0.241(3) -0.125(3)
H(251) 0.193(5) -0.255(3) -0.062(2)
H(22) 0.056(3) -0.150(2) -0.004(2)
H(24) 0.540(3) -0.072(2) 0.064(2)
H(18) 0.605(4) 0.042(2) 0.166(2)
H(17) 0.532(4) 0.130(2) 0.264(2)
H(101) 0.406(4) 0.052(2) 0.449(2)
H(102) 0.521(4) 0.045(2) 0.388(2)
H(103) 0.434(4) 0.135(2) 0.402(2)
H(92) 0.350(5) -0.074(3) 0.309(2)
H(91) 0.251(4) -0.073(2) 0.376(2)
H(93) 0.140(4) -0.067(2) 0.284(2)
H(8) 0.025(4) 0.020(2) 0.430(2)
H(7) -0.191(5) 0.107(2) 0.443(2)
H(6) -0.230(4) 0.236(2) 0.364(2)
H(5) -0.055(4) 0.270(2) 0.278(2)
H(16) 0.229(4) 0.167(2) 0.101(2)
H(15) 0.251(4) 0.284(2) 0.017(2)
H(14) 0.262(4) 0.422(2) 0.066(2)
H(13) 0.241(4) 0.445(2) 0.203(2)
H(12) 0.238(4) 0.331(2) 0.293(2)
